data_1527284
loop_
_publ_author_name
'Dauben, C.H.'
'Templeton, D.H.'
'Myers, C.E.'

_publ_section_title
;
 The crystal structure of Cr5 Si3
;
_journal_name_full 'Journal of Physical Chemistry'
_journal_page_first 443
_journal_page_last 445
_journal_volume 60
_journal_year 1956
_chemical_formula_sum 'Cr5 Si3'
_space_group_IT_number 140
_symmetry_space_group_name_Hall '-I 4 2c'
_symmetry_space_group_name_H-M 'I 4/m c m'
_cell_angle_alpha 90
_cell_angle_beta 90
_cell_angle_gamma 90
_cell_formula_units_Z 4
_cell_length_a 9.17
_cell_length_b 9.17
_cell_length_c 4.636
_cell_volume 389.836
_citation_journal_id_ASTM JPCHAX
_cod_data_source_file Dauben_JPCHAX_1956_1606.cif
_cod_data_source_block Cr5Si3
_cod_original_cell_volume 389.8362
_cod_database_code 1527284

loop_
_symmetry_equiv_pos_as_xyz
x,y,z
-y,x,z
-x,-y,z
y,-x,z
x,-y,-z+1/2
y,x,-z+1/2
-x,y,-z+1/2
-y,-x,-z+1/2
-x,-y,-z
y,-x,-z
x,y,-z
-y,x,-z
-x,y,z-1/2
-y,-x,z-1/2
x,-y,z-1/2
y,x,z-1/2
x+1/2,y+1/2,z+1/2
-y+1/2,x+1/2,z+1/2
-x+1/2,-y+1/2,z+1/2
y+1/2,-x+1/2,z+1/2
x+1/2,-y+1/2,-z+1
y+1/2,x+1/2,-z+1
-x+1/2,y+1/2,-z+1
-y+1/2,-x+1/2,-z+1
-x+1/2,-y+1/2,-z+1/2
y+1/2,-x+1/2,-z+1/2
x+1/2,y+1/2,-z+1/2
-y+1/2,x+1/2,-z+1/2
-x+1/2,y+1/2,z
-y+1/2,-x+1/2,z
x+1/2,-y+1/2,z
y+1/2,x+1/2,z

loop_
_atom_site_label
_atom_site_type_symbol
_atom_site_fract_x
_atom_site_fract_y
_atom_site_fract_z
_atom_site_occupancy
_atom_site_U_iso_or_equiv
Cr1 Cr 0 0.5 0.25 1 0.0
Si1 Si 0 0 0.25 1 0.0
Cr2 Cr 0.075 0.224 0 1 0.0
Si2 Si 0.165 0.665 0 1 0.0
